data_4079290
loop_
_publ_author_name
'Li, Hui'
'Hung-Low, Fernando'
'Krempner, Clemens'

_publ_section_title
;
 Synthesis and Structure of Zwitterionic Silylborates and Silylzincates
 with Pendant Polydonor Arms
;
_journal_issue 20
_journal_name_full Organometallics
_journal_page_first 7117
_journal_paper_doi 10.1021/om300652n
_journal_volume 31
_journal_year 2012
_chemical_formula_sum 'C33 H39 B F15 K O6 Si4'
_chemical_formula_weight 978.91
_chemical_name_systematic
; 
 ? 
;
_space_group_IT_number 2
_symmetry_cell_setting triclinic
_symmetry_space_group_name_Hall '-P 1'
_symmetry_space_group_name_H-M 'P -1'
_atom_sites_solution_hydrogens geom
_atom_sites_solution_primary direct
_atom_sites_solution_secondary difmap
_audit_creation_method SHELXL-97
_cell_angle_alpha 85.4650(10)
_cell_angle_beta 89.522(2)
_cell_angle_gamma 68.743(2)
_cell_formula_units_Z 2
_cell_length_a 10.627(2)
_cell_length_b 13.144(3)
_cell_length_c 16.759(3)
_cell_measurement_reflns_used 95
_cell_measurement_temperature 150(2)
_cell_measurement_theta_max 25.68
_cell_measurement_theta_min 1.58
_cell_volume 2174.3(8)
_computing_cell_refinement 'Bruker APEX 2'
_computing_data_collection 'Bruker APEX 2'
_computing_data_reduction 'Bruker APEX 2'
_computing_molecular_graphics 'Bruker SHELXTL'
_computing_publication_material 'Bruker SHELXTL'
_computing_structure_refinement 'SHELXL-97 (Sheldrick, 1997)'
_computing_structure_solution 'SHELXS-97 (Sheldrick, 1990)'
_diffrn_ambient_temperature 150(2)
_diffrn_measured_fraction_theta_full 0.989
_diffrn_measured_fraction_theta_max 0.989
_diffrn_measurement_device_type 'CCD area detector'
_diffrn_measurement_method 'omega scans'
_diffrn_radiation_monochromator graphite
_diffrn_radiation_source 'fine-focus sealed tube'
_diffrn_radiation_type MoK\a
_diffrn_radiation_wavelength 0.71073
_diffrn_reflns_av_R_equivalents 0.0443
_diffrn_reflns_av_sigmaI/netI 0.0773
_diffrn_reflns_limit_h_max 12
_diffrn_reflns_limit_h_min -12
_diffrn_reflns_limit_k_max 16
_diffrn_reflns_limit_k_min -16
_diffrn_reflns_limit_l_max 20
_diffrn_reflns_limit_l_min -20
_diffrn_reflns_number 17564
_diffrn_reflns_theta_full 25.68
_diffrn_reflns_theta_max 25.68
_diffrn_reflns_theta_min 1.22
_exptl_absorpt_coefficient_mu 0.337
_exptl_absorpt_correction_T_max 0.9439
_exptl_absorpt_correction_T_min 0.9150
_exptl_absorpt_correction_type multi-scan
_exptl_absorpt_process_details multi-scan
_exptl_crystal_colour Colorless
_exptl_crystal_density_diffrn 1.495
_exptl_crystal_density_method 'not measured'
_exptl_crystal_description Block
_exptl_crystal_F_000 1000
_exptl_crystal_size_max 0.27
_exptl_crystal_size_mid 0.22
_exptl_crystal_size_min 0.17
_refine_diff_density_max 0.342
_refine_diff_density_min -0.312
_refine_diff_density_rms 0.063
_refine_ls_extinction_method none
_refine_ls_goodness_of_fit_ref 0.990
_refine_ls_hydrogen_treatment constr
_refine_ls_matrix_type full
_refine_ls_number_parameters 550
_refine_ls_number_reflns 8152
_refine_ls_number_restraints 0
_refine_ls_restrained_S_all 0.990
_refine_ls_R_factor_all 0.0912
_refine_ls_R_factor_gt 0.0466
_refine_ls_shift/su_max 0.001
_refine_ls_shift/su_mean 0.000
_refine_ls_structure_factor_coef Fsqd
_refine_ls_weighting_details 'calc w=1/[\s^2^(Fo^2^)+(0.0454P)^2^+0.0000P] where P=(Fo^2^+2Fc^2^)/3'
_refine_ls_weighting_scheme calc
_refine_ls_wR_factor_gt 0.0937
_refine_ls_wR_factor_ref 0.1086
_reflns_number_gt 5181
_reflns_number_total 8152
_reflns_threshold_expression >2sigma(I)
_cod_data_source_file om300652n_si_002.cif
_cod_data_source_block ck003
_cod_depositor_comments
;
The following automatic conversions were performed:

'_symmetry_cell_setting' value 'Triclinic' changed to 'triclinic'
according to /home/saulius/struct/CIF-dictionaries/cif_core.dic
dictionary named 'cif_core.dic' version 2.4.2 from 2011-04-26.

Automatic conversion script
Id: cif_fix_values 1891 2012-01-12 08:04:46Z andrius 
;
_cod_original_cell_volume 2174.4(8)
_cod_original_sg_symbol_H-M P-1
_cod_database_code 4079290

loop_
_symmetry_equiv_pos_as_xyz
'x, y, z'
'-x, -y, -z'

loop_
_atom_site_label
_atom_site_type_symbol
_atom_site_fract_x
_atom_site_fract_y
_atom_site_fract_z
_atom_site_U_iso_or_equiv
_atom_site_adp_type
_atom_site_occupancy
_atom_site_symmetry_multiplicity
_atom_site_calc_flag
_atom_site_refinement_flags
K1 K 0.84989(8) 0.22351(6) 0.23634(5) 0.0401(2) Uani 1 1 d .
O1 O 0.8507(2) 0.34168(16) 0.36344(12) 0.0334(6) Uani 1 1 d .
O2 O 1.0273(3) 0.1203(2) 0.35460(16) 0.0569(8) Uani 1 1 d .
O3 O 0.9725(2) 0.35862(17) 0.17105(13) 0.0357(6) Uani 1 1 d .
O4 O 0.9418(3) 0.19261(19) 0.08747(14) 0.0448(6) Uani 1 1 d .
O5 O 0.6274(2) 0.39840(16) 0.18879(12) 0.0315(5) Uani 1 1 d .
O6 O 0.6199(3) 0.18434(19) 0.22924(15) 0.0502(7) Uani 1 1 d .
Si1 Si 0.74127(9) 0.46929(7) 0.37171(5) 0.0256(2) Uani 1 1 d .
Si2 Si 0.98498(9) 0.46739(7) 0.21071(5) 0.0271(2) Uani 1 1 d .
Si3 Si 0.62509(9) 0.52384(7) 0.15713(5) 0.0248(2) Uani 1 1 d .
Si4 Si 0.76178(9) 0.56821(7) 0.25004(5) 0.0209(2) Uani 1 1 d .
C1 C 0.8803(4) 0.2586(3) 0.4293(2) 0.0557(12) Uani 1 1 d .
H1A H 0.8146 0.2212 0.4285 0.067 Uiso 1 1 calc R
H1B H 0.8710 0.2933 0.4804 0.067 Uiso 1 1 calc R
C2 C 1.0195(4) 0.1769(3) 0.4243(2) 0.0578(12) Uani 1 1 d .
H2A H 1.0854 0.2143 0.4216 0.069 Uiso 1 1 calc R
H2B H 1.0414 0.1244 0.4724 0.069 Uiso 1 1 calc R
C3 C 1.1609(5) 0.0442(4) 0.3434(3) 0.0964(19) Uani 1 1 d .
H3A H 1.2249 0.0824 0.3431 0.145 Uiso 1 1 calc R
H3B H 1.1643 0.0121 0.2923 0.145 Uiso 1 1 calc R
H3C H 1.1851 -0.0139 0.3872 0.145 Uiso 1 1 calc R
C4 C 1.0836(4) 0.2813(3) 0.1327(2) 0.0460(10) Uani 1 1 d .
H4A H 1.1304 0.2175 0.1709 0.055 Uiso 1 1 calc R
H4B H 1.1490 0.3159 0.1152 0.055 Uiso 1 1 calc R
C5 C 1.0321(4) 0.2441(3) 0.0614(2) 0.0438(10) Uani 1 1 d .
H5A H 0.9854 0.3078 0.0230 0.053 Uiso 1 1 calc R
H5B H 1.1087 0.1922 0.0339 0.053 Uiso 1 1 calc R
C6 C 0.8882(5) 0.1557(4) 0.0231(3) 0.0762(15) Uani 1 1 d .
H6A H 0.8340 0.2188 -0.0127 0.114 Uiso 1 1 calc R
H6B H 0.8313 0.1160 0.0443 0.114 Uiso 1 1 calc R
H6C H 0.9625 0.1069 -0.0067 0.114 Uiso 1 1 calc R
C7 C 0.5470(4) 0.3510(3) 0.1473(2) 0.0486(11) Uani 1 1 d .
H7A H 0.5997 0.3106 0.1033 0.058 Uiso 1 1 calc R
H7B H 0.4657 0.4101 0.1235 0.058 Uiso 1 1 calc R
C8 C 0.5051(4) 0.2747(3) 0.2026(2) 0.0496(10) Uani 1 1 d .
H8A H 0.4585 0.3132 0.2490 0.060 Uiso 1 1 calc R
H8B H 0.4417 0.2496 0.1744 0.060 Uiso 1 1 calc R
C9 C 0.5851(5) 0.0955(3) 0.2635(3) 0.0721(14) Uani 1 1 d .
H9A H 0.5199 0.1211 0.3060 0.108 Uiso 1 1 calc R
H9B H 0.6665 0.0370 0.2862 0.108 Uiso 1 1 calc R
H9C H 0.5451 0.0674 0.2220 0.108 Uiso 1 1 calc R
C10 C 0.7882(4) 0.5190(3) 0.46449(18) 0.0379(9) Uani 1 1 d .
H10A H 0.7666 0.4800 0.5117 0.057 Uiso 1 1 calc R
H10B H 0.7374 0.5978 0.4654 0.057 Uiso 1 1 calc R
H10C H 0.8852 0.5053 0.4649 0.057 Uiso 1 1 calc R
C11 C 0.5715(3) 0.4591(3) 0.38752(19) 0.0349(8) Uani 1 1 d .
H11A H 0.5427 0.4354 0.3392 0.052 Uiso 1 1 calc R
H11B H 0.5059 0.5309 0.3988 0.052 Uiso 1 1 calc R
H11C H 0.5770 0.4058 0.4329 0.052 Uiso 1 1 calc R
C12 C 1.1165(3) 0.4147(3) 0.2930(2) 0.0437(9) Uani 1 1 d .
H12A H 1.0761 0.3946 0.3417 0.066 Uiso 1 1 calc R
H12B H 1.1517 0.4718 0.3036 0.066 Uiso 1 1 calc R
H12C H 1.1905 0.3501 0.2769 0.066 Uiso 1 1 calc R
C13 C 1.0554(3) 0.5394(3) 0.1315(2) 0.0376(9) Uani 1 1 d .
H13A H 1.1505 0.4954 0.1236 0.056 Uiso 1 1 calc R
H13B H 1.0481 0.6111 0.1483 0.056 Uiso 1 1 calc R
H13C H 1.0044 0.5495 0.0812 0.056 Uiso 1 1 calc R
C14 C 0.6886(4) 0.5133(3) 0.05229(18) 0.0372(9) Uani 1 1 d .
H14A H 0.7848 0.4676 0.0534 0.056 Uiso 1 1 calc R
H14B H 0.6759 0.5866 0.0277 0.056 Uiso 1 1 calc R
H14C H 0.6382 0.4802 0.0210 0.056 Uiso 1 1 calc R
C15 C 0.4430(3) 0.6158(3) 0.1503(2) 0.0358(8) Uani 1 1 d .
H15A H 0.3991 0.5984 0.1048 0.054 Uiso 1 1 calc R
H15B H 0.4363 0.6923 0.1426 0.054 Uiso 1 1 calc R
H15C H 0.3982 0.6049 0.1998 0.054 Uiso 1 1 calc R
C16 C 0.6385(3) 0.7739(2) 0.34230(17) 0.0230(7) Uani 1 1 d .
C17 C 0.6707(3) 0.8284(2) 0.40168(19) 0.0298(8) Uani 1 1 d .
C18 C 0.6004(4) 0.8527(3) 0.4716(2) 0.0404(9) Uani 1 1 d .
C19 C 0.4892(4) 0.8253(3) 0.4854(2) 0.0405(9) Uani 1 1 d .
C20 C 0.4509(3) 0.7718(3) 0.42876(19) 0.0303(8) Uani 1 1 d .
C21 C 0.5247(3) 0.7481(2) 0.36036(17) 0.0253(7) Uani 1 1 d .
C22 C 0.8539(3) 0.7663(2) 0.25231(17) 0.0226(7) Uani 1 1 d .
C23 C 0.9620(3) 0.7083(2) 0.30393(18) 0.0267(7) Uani 1 1 d .
C24 C 1.0843(3) 0.7202(2) 0.30474(19) 0.0302(8) Uani 1 1 d .
C25 C 1.1048(3) 0.7992(3) 0.25364(19) 0.0311(8) Uani 1 1 d .
C26 C 1.0009(3) 0.8629(3) 0.20276(19) 0.0317(8) Uani 1 1 d .
C27 C 0.8811(3) 0.8450(2) 0.20255(18) 0.0275(7) Uani 1 1 d .
C28 C 0.6109(3) 0.8055(2) 0.18022(18) 0.0232(7) Uani 1 1 d .
C29 C 0.4823(3) 0.8834(2) 0.18149(19) 0.0276(7) Uani 1 1 d .
C30 C 0.4000(3) 0.9303(3) 0.1141(2) 0.0332(8) Uani 1 1 d .
C31 C 0.4461(4) 0.9001(3) 0.0404(2) 0.0351(9) Uani 1 1 d .
C32 C 0.5742(4) 0.8256(3) 0.03362(18) 0.0323(8) Uani 1 1 d .
C33 C 0.6516(3) 0.7809(2) 0.10238(18) 0.0255(7) Uani 1 1 d .
B1 B 0.7135(4) 0.7423(3) 0.2566(2) 0.0232(8) Uani 1 1 d .
F1 F 0.77607(19) 0.86390(15) 0.39403(11) 0.0400(5) Uani 1 1 d .
F2 F 0.6391(2) 0.90668(18) 0.52667(12) 0.0594(6) Uani 1 1 d .
F3 F 0.4187(2) 0.8496(2) 0.55265(12) 0.0640(7) Uani 1 1 d .
F4 F 0.34025(19) 0.74621(16) 0.43970(11) 0.0432(5) Uani 1 1 d .
F5 F 0.47870(17) 0.69829(13) 0.30605(9) 0.0279(4) Uani 1 1 d .
F6 F 0.94590(18) 0.63369(14) 0.36035(10) 0.0354(5) Uani 1 1 d .
F7 F 1.18429(19) 0.65729(15) 0.35625(12) 0.0460(5) Uani 1 1 d .
F8 F 1.22225(18) 0.81607(15) 0.25338(12) 0.0413(5) Uani 1 1 d .
F9 F 1.0165(2) 0.94489(16) 0.15458(12) 0.0504(6) Uani 1 1 d .
F10 F 0.78537(19) 0.91457(15) 0.14998(11) 0.0430(5) Uani 1 1 d .
F11 F 0.77910(18) 0.70995(14) 0.09079(10) 0.0334(4) Uani 1 1 d .
F12 F 0.6234(2) 0.79754(16) -0.03879(10) 0.0459(5) Uani 1 1 d .
F13 F 0.3681(2) 0.94423(17) -0.02615(12) 0.0531(6) Uani 1 1 d .
F14 F 0.2749(2) 1.00507(15) 0.12199(12) 0.0497(6) Uani 1 1 d .
F15 F 0.42725(17) 0.92368(13) 0.25110(11) 0.0341(5) Uani 1 1 d .

loop_
_atom_site_aniso_label
_atom_site_aniso_U_11
_atom_site_aniso_U_22
_atom_site_aniso_U_33
_atom_site_aniso_U_23
_atom_site_aniso_U_13
_atom_site_aniso_U_12
K1 0.0414(5) 0.0367(4) 0.0401(4) 0.0023(3) -0.0001(4) -0.0127(4)
O1 0.0352(14) 0.0285(12) 0.0278(12) 0.0063(10) 0.0066(10) -0.0032(11)
O2 0.0445(17) 0.0424(15) 0.0665(18) -0.0192(13) -0.0100(14) 0.0081(14)
O3 0.0253(13) 0.0310(13) 0.0514(15) -0.0124(11) 0.0119(11) -0.0093(11)
O4 0.0542(17) 0.0402(14) 0.0436(15) -0.0093(12) 0.0052(13) -0.0205(14)
O5 0.0363(14) 0.0287(12) 0.0341(12) -0.0021(10) -0.0096(11) -0.0171(11)
O6 0.066(2) 0.0346(14) 0.0576(17) -0.0003(12) 0.0005(15) -0.0284(15)
Si1 0.0243(5) 0.0273(5) 0.0224(5) 0.0001(4) 0.0020(4) -0.0066(4)
Si2 0.0212(5) 0.0273(5) 0.0318(5) -0.0021(4) 0.0040(4) -0.0079(4)
Si3 0.0256(5) 0.0253(5) 0.0235(5) -0.0028(4) -0.0030(4) -0.0088(4)
Si4 0.0188(5) 0.0228(4) 0.0206(4) -0.0014(3) -0.0005(4) -0.0071(4)
C1 0.069(3) 0.036(2) 0.041(2) 0.0114(18) 0.014(2) 0.003(2)
C2 0.068(3) 0.040(2) 0.042(2) -0.0020(19) -0.007(2) 0.008(2)
C3 0.061(3) 0.079(3) 0.112(4) -0.048(3) -0.018(3) 0.028(3)
C4 0.035(2) 0.033(2) 0.067(3) -0.0158(19) 0.015(2) -0.0071(18)
C5 0.052(3) 0.029(2) 0.047(2) -0.0059(17) 0.0181(19) -0.0115(19)
C6 0.087(4) 0.073(3) 0.074(3) -0.032(3) -0.009(3) -0.030(3)
C7 0.063(3) 0.040(2) 0.053(2) 0.0023(18) -0.024(2) -0.031(2)
C8 0.059(3) 0.047(2) 0.057(2) -0.008(2) -0.005(2) -0.035(2)
C9 0.120(4) 0.052(3) 0.066(3) 0.001(2) 0.011(3) -0.058(3)
C10 0.046(2) 0.039(2) 0.0277(18) 0.0050(15) -0.0028(17) -0.0159(19)
C11 0.035(2) 0.037(2) 0.0347(19) 0.0023(15) 0.0075(16) -0.0169(18)
C12 0.021(2) 0.049(2) 0.054(2) -0.0018(19) 0.0002(17) -0.0051(18)
C13 0.029(2) 0.035(2) 0.047(2) 0.0009(16) 0.0084(17) -0.0110(17)
C14 0.043(2) 0.041(2) 0.0267(18) -0.0047(15) -0.0045(16) -0.0131(18)
C15 0.031(2) 0.036(2) 0.040(2) -0.0096(16) -0.0108(16) -0.0106(17)
C16 0.0202(18) 0.0176(16) 0.0285(17) -0.0018(13) -0.0018(14) -0.0037(14)
C17 0.027(2) 0.0262(18) 0.038(2) -0.0058(15) -0.0002(16) -0.0118(16)
C18 0.044(2) 0.046(2) 0.035(2) -0.0198(17) -0.0004(18) -0.018(2)
C19 0.039(2) 0.048(2) 0.033(2) -0.0189(17) 0.0105(17) -0.0124(19)
C20 0.0229(19) 0.0331(19) 0.0375(19) -0.0070(15) 0.0040(16) -0.0125(16)
C21 0.0265(19) 0.0245(17) 0.0252(17) -0.0058(13) -0.0032(15) -0.0087(15)
C22 0.0186(17) 0.0215(16) 0.0254(16) -0.0037(13) -0.0026(13) -0.0042(14)
C23 0.027(2) 0.0259(17) 0.0278(17) 0.0000(14) -0.0025(15) -0.0112(16)
C24 0.028(2) 0.0235(17) 0.0367(19) -0.0015(15) -0.0092(16) -0.0060(16)
C25 0.0202(19) 0.035(2) 0.043(2) -0.0072(16) 0.0012(16) -0.0156(16)
C26 0.033(2) 0.0262(18) 0.0382(19) 0.0069(15) -0.0017(16) -0.0151(17)
C27 0.0220(19) 0.0273(18) 0.0322(18) 0.0025(14) -0.0083(15) -0.0085(15)
C28 0.0234(18) 0.0186(16) 0.0307(17) 0.0020(13) -0.0035(14) -0.0119(15)
C29 0.025(2) 0.0223(17) 0.0366(19) 0.0000(14) -0.0019(16) -0.0109(16)
C30 0.0177(19) 0.0243(18) 0.055(2) 0.0073(16) -0.0089(17) -0.0065(16)
C31 0.035(2) 0.0308(19) 0.041(2) 0.0150(16) -0.0189(18) -0.0167(18)
C32 0.038(2) 0.038(2) 0.0251(18) 0.0049(15) -0.0040(16) -0.0200(18)
C33 0.0202(19) 0.0224(17) 0.0340(18) 0.0032(14) -0.0018(15) -0.0091(15)
B1 0.019(2) 0.0243(19) 0.0255(19) -0.0007(15) -0.0023(16) -0.0073(16)
F1 0.0364(12) 0.0473(12) 0.0467(12) -0.0185(9) 0.0021(10) -0.0246(10)
F2 0.0579(15) 0.0801(16) 0.0528(13) -0.0438(12) 0.0061(12) -0.0324(13)
F3 0.0585(16) 0.1016(19) 0.0447(13) -0.0417(13) 0.0272(12) -0.0375(15)
F4 0.0354(12) 0.0590(13) 0.0427(12) -0.0144(10) 0.0147(10) -0.0241(11)
F5 0.0239(10) 0.0313(10) 0.0315(10) -0.0095(8) 0.0012(8) -0.0122(9)
F6 0.0358(12) 0.0381(11) 0.0355(10) 0.0126(9) -0.0127(9) -0.0202(10)
F7 0.0310(12) 0.0420(12) 0.0640(13) 0.0138(10) -0.0244(10) -0.0150(10)
F8 0.0231(11) 0.0435(12) 0.0629(13) -0.0030(10) -0.0023(10) -0.0190(10)
F9 0.0511(14) 0.0564(13) 0.0557(13) 0.0207(11) -0.0120(11) -0.0387(12)
F10 0.0374(12) 0.0404(11) 0.0538(12) 0.0235(10) -0.0222(10) -0.0225(10)
F11 0.0311(11) 0.0376(11) 0.0268(10) -0.0001(8) 0.0009(8) -0.0075(9)
F12 0.0524(14) 0.0613(14) 0.0256(10) 0.0054(9) -0.0066(10) -0.0241(12)
F13 0.0481(14) 0.0603(14) 0.0501(12) 0.0253(11) -0.0273(11) -0.0242(12)
F14 0.0295(12) 0.0368(12) 0.0703(14) 0.0131(10) -0.0114(11) -0.0005(10)
F15 0.0254(11) 0.0273(10) 0.0447(11) -0.0041(8) 0.0030(9) -0.0036(9)

loop_
_atom_type_symbol
_atom_type_description
_atom_type_scat_dispersion_real
_atom_type_scat_dispersion_imag
_atom_type_scat_source
C C 0.0033 0.0016 'International Tables Vol C Tables 4.2.6.8 and 6.1.1.4'
H H 0.0000 0.0000 'International Tables Vol C Tables 4.2.6.8 and 6.1.1.4'
B B 0.0013 0.0007 'International Tables Vol C Tables 4.2.6.8 and 6.1.1.4'
O O 0.0106 0.0060 'International Tables Vol C Tables 4.2.6.8 and 6.1.1.4'
F F 0.0171 0.0103 'International Tables Vol C Tables 4.2.6.8 and 6.1.1.4'
Si Si 0.0817 0.0704 'International Tables Vol C Tables 4.2.6.8 and 6.1.1.4'
K K 0.2009 0.2494 'International Tables Vol C Tables 4.2.6.8 and 6.1.1.4'

loop_
_geom_angle_atom_site_label_1
_geom_angle_atom_site_label_2
_geom_angle_atom_site_label_3
_geom_angle
O2 K1 O4 115.99(8)
O2 K1 O6 118.49(9)
O4 K1 O6 102.46(8)
O2 K1 O5 146.74(8)
O4 K1 O5 93.78(7)
O6 K1 O5 64.46(7)
O2 K1 O3 99.09(8)
O4 K1 O3 62.47(7)
O6 K1 O3 141.94(8)
O5 K1 O3 81.09(7)
O2 K1 O1 63.64(7)
O4 K1 O1 141.64(7)
O6 K1 O1 110.75(8)
O5 K1 O1 83.98(6)
O3 K1 O1 79.42(7)
O2 K1 C4 91.13(10)
O4 K1 C4 45.41(8)
O6 K1 C4 145.74(9)
O5 K1 C4 100.79(8)
O3 K1 C4 25.38(7)
O1 K1 C4 97.27(8)
O2 K1 C1 44.63(8)
O4 K1 C1 153.50(10)
O6 K1 C1 103.47(10)
O5 K1 C1 102.24(8)
O3 K1 C1 99.03(9)
O1 K1 C1 25.02(7)
C4 K1 C1 110.04(10)
O2 K1 C7 157.41(10)
O4 K1 C7 85.28(9)
O6 K1 C7 44.60(8)
O5 K1 C7 24.73(7)
O3 K1 C7 97.63(8)
O1 K1 C7 105.01(8)
C4 K1 C7 110.25(10)
C1 K1 C7 117.50(10)
O2 K1 C8 134.58(9)
O4 K1 C8 100.43(9)
O6 K1 C8 21.14(7)
O5 K1 C8 43.33(7)
O3 K1 C8 122.29(8)
O1 K1 C8 103.65(8)
C4 K1 C8 134.29(9)
C1 K1 C8 105.73(10)
C7 K1 C8 24.99(8)
O2 K1 Si1 84.53(6)
O4 K1 Si1 135.30(6)
O6 K1 Si1 100.58(6)
O5 K1 Si1 63.10(5)
O3 K1 Si1 75.82(5)
O1 K1 Si1 20.93(4)
C4 K1 Si1 98.95(6)
C1 K1 Si1 43.20(6)
C7 K1 Si1 84.96(7)
C8 K1 Si1 88.08(7)
O2 K1 Si3 139.08(6)
O4 K1 Si3 87.67(6)
O6 K1 Si3 84.77(6)
O5 K1 Si3 20.39(5)
O3 K1 Si3 61.15(5)
O1 K1 Si3 77.05(5)
C4 K1 Si3 82.66(7)
C1 K1 Si3 100.04(6)
C7 K1 Si3 42.68(6)
C8 K1 Si3 63.64(6)
Si1 K1 Si3 56.97(2)
C1 O1 Si1 121.7(2)
C1 O1 K1 101.53(19)
Si1 O1 K1 123.36(10)
C2 O2 C3 111.9(3)
C2 O2 K1 116.8(2)
C3 O2 K1 124.6(3)
C4 O3 Si2 122.3(2)
C4 O3 K1 100.29(18)
Si2 O3 K1 126.78(11)
C5 O4 C6 112.3(3)
C5 O4 K1 116.90(19)
C6 O4 K1 128.7(2)
C7 O5 Si3 119.82(19)
C7 O5 K1 103.34(18)
Si3 O5 K1 125.57(11)
C8 O6 C9 111.9(3)
C8 O6 K1 115.38(18)
C9 O6 K1 131.2(3)
O1 Si1 C10 107.79(14)
O1 Si1 C11 106.67(13)
C10 Si1 C11 107.47(15)
O1 Si1 Si4 104.42(8)
C10 Si1 Si4 114.89(11)
C11 Si1 Si4 115.05(11)
O1 Si1 K1 35.70(7)
C10 Si1 K1 143.39(11)
C11 Si1 K1 91.58(11)
Si4 Si1 K1 82.42(4)
O3 Si2 C12 107.30(14)
O3 Si2 C13 106.80(14)
C12 Si2 C13 106.19(16)
O3 Si2 Si4 104.35(9)
C12 Si2 Si4 116.20(12)
C13 Si2 Si4 115.36(11)
O5 Si3 C15 106.15(14)
O5 Si3 C14 105.93(13)
C15 Si3 C14 106.85(15)
O5 Si3 Si4 106.44(8)
C15 Si3 Si4 115.81(10)
C14 Si3 Si4 114.88(11)
O5 Si3 K1 34.03(8)
C15 Si3 K1 139.47(11)
C14 Si3 K1 95.86(11)
Si4 Si3 K1 82.12(3)
B1 Si4 Si2 115.68(10)
B1 Si4 Si3 114.48(10)
Si2 Si4 Si3 103.06(5)
B1 Si4 Si1 115.59(10)
Si2 Si4 Si1 102.81(4)
Si3 Si4 Si1 103.51(4)
O1 C1 C2 110.9(3)
O1 C1 K1 53.45(15)
C2 C1 K1 85.3(2)
O1 C1 H1A 109.5
C2 C1 H1A 109.5
K1 C1 H1A 75.7
O1 C1 H1B 109.5
C2 C1 H1B 109.5
K1 C1 H1B 161.6
H1A C1 H1B 108.0
O2 C2 C1 108.7(3)
O2 C2 H2A 109.9
C1 C2 H2A 109.9
O2 C2 H2B 109.9
C1 C2 H2B 109.9
H2A C2 H2B 108.3
O2 C3 H3A 109.5
O2 C3 H3B 109.5
H3A C3 H3B 109.5
O2 C3 H3C 109.5
H3A C3 H3C 109.5
H3B C3 H3C 109.5
O3 C4 C5 109.6(3)
O3 C4 K1 54.33(15)
C5 C4 K1 86.9(2)
O3 C4 H4A 109.7
C5 C4 H4A 109.7
K1 C4 H4A 72.7
O3 C4 H4B 109.7
C5 C4 H4B 109.7
K1 C4 H4B 161.1
H4A C4 H4B 108.2
O4 C5 C4 109.1(3)
O4 C5 H5A 109.9
C4 C5 H5A 109.9
O4 C5 H5B 109.9
C4 C5 H5B 109.9
H5A C5 H5B 108.3
O4 C6 H6A 109.5
O4 C6 H6B 109.5
H6A C6 H6B 109.5
O4 C6 H6C 109.5
H6A C6 H6C 109.5
H6B C6 H6C 109.5
O5 C7 C8 111.2(3)
O5 C7 K1 51.93(15)
C8 C7 K1 84.2(2)
O5 C7 H7A 109.4
C8 C7 H7A 109.4
K1 C7 H7A 78.6
O5 C7 H7B 109.4
C8 C7 H7B 109.4
K1 C7 H7B 160.9
H7A C7 H7B 108.0
O6 C8 C7 109.4(3)
O6 C8 K1 43.48(15)
C7 C8 K1 70.9(2)
O6 C8 H8A 109.8
C7 C8 H8A 109.8
K1 C8 H8A 105.4
O6 C8 H8B 109.8
C7 C8 H8B 109.8
K1 C8 H8B 143.4
H8A C8 H8B 108.2
O6 C9 H9A 109.5
O6 C9 H9B 109.5
H9A C9 H9B 109.5
O6 C9 H9C 109.5
H9A C9 H9C 109.5
H9B C9 H9C 109.5
Si1 C10 H10A 109.5
Si1 C10 H10B 109.5
H10A C10 H10B 109.5
Si1 C10 H10C 109.5
H10A C10 H10C 109.5
H10B C10 H10C 109.5
Si1 C11 H11A 109.5
Si1 C11 H11B 109.5
H11A C11 H11B 109.5
Si1 C11 H11C 109.5
H11A C11 H11C 109.5
H11B C11 H11C 109.5
Si2 C12 H12A 109.5
Si2 C12 H12B 109.5
H12A C12 H12B 109.5
Si2 C12 H12C 109.5
H12A C12 H12C 109.5
H12B C12 H12C 109.5
Si2 C13 H13A 109.5
Si2 C13 H13B 109.5
H13A C13 H13B 109.5
Si2 C13 H13C 109.5
H13A C13 H13C 109.5
H13B C13 H13C 109.5
Si3 C14 H14A 109.5
Si3 C14 H14B 109.5
H14A C14 H14B 109.5
Si3 C14 H14C 109.5
H14A C14 H14C 109.5
H14B C14 H14C 109.5
Si3 C15 H15A 109.5
Si3 C15 H15B 109.5
H15A C15 H15B 109.5
Si3 C15 H15C 109.5
H15A C15 H15C 109.5
H15B C15 H15C 109.5
C17 C16 C21 112.2(3)
C17 C16 B1 128.3(3)
C21 C16 B1 119.4(3)
F1 C17 C18 114.6(3)
F1 C17 C16 121.2(3)
C18 C17 C16 124.2(3)
F2 C18 C19 119.2(3)
F2 C18 C17 120.2(3)
C19 C18 C17 120.5(3)
F3 C19 C18 121.3(3)
F3 C19 C20 120.3(3)
C18 C19 C20 118.4(3)
F4 C20 C19 119.8(3)
F4 C20 C21 121.0(3)
C19 C20 C21 119.2(3)
F5 C21 C20 116.0(3)
F5 C21 C16 118.6(3)
C20 C21 C16 125.4(3)
C27 C22 C23 111.7(3)
C27 C22 B1 127.3(3)
C23 C22 B1 120.9(3)
F6 C23 C24 115.9(3)
F6 C23 C22 118.2(3)
C24 C23 C22 125.9(3)
F7 C24 C23 121.2(3)
F7 C24 C25 119.4(3)
C23 C24 C25 119.4(3)
F8 C25 C26 120.1(3)
F8 C25 C24 121.7(3)
C26 C25 C24 118.2(3)
F9 C26 C25 119.2(3)
F9 C26 C27 120.7(3)
C25 C26 C27 120.0(3)
F10 C27 C26 114.3(3)
F10 C27 C22 120.9(3)
C26 C27 C22 124.7(3)
C29 C28 C33 112.0(3)
C29 C28 B1 128.3(3)
C33 C28 B1 119.7(3)
F15 C29 C28 121.1(3)
F15 C29 C30 114.1(3)
C28 C29 C30 124.8(3)
F14 C30 C31 120.3(3)
F14 C30 C29 120.1(3)
C31 C30 C29 119.6(3)
F13 C31 C30 120.9(3)
F13 C31 C32 119.8(3)
C30 C31 C32 119.3(3)
F12 C32 C31 120.3(3)
F12 C32 C33 120.9(3)
C31 C32 C33 118.8(3)
F11 C33 C32 115.4(3)
F11 C33 C28 119.0(3)
C32 C33 C28 125.5(3)
C22 B1 C16 111.3(2)
C22 B1 C28 111.8(2)
C16 B1 C28 111.2(3)
C22 B1 Si4 108.5(2)
C16 B1 Si4 106.9(2)
C28 B1 Si4 106.93(19)

loop_
_geom_bond_atom_site_label_1
_geom_bond_atom_site_label_2
_geom_bond_distance
K1 O2 2.666(3)
K1 O4 2.679(2)
K1 O6 2.680(3)
K1 O5 2.704(2)
K1 O3 2.720(2)
K1 O1 2.736(2)
K1 C4 3.294(4)
K1 C1 3.337(4)
K1 C7 3.342(4)
K1 C8 3.519(4)
K1 Si1 3.9150(13)
K1 Si3 3.9292(13)
O1 C1 1.440(4)
O1 Si1 1.675(2)
O2 C2 1.419(4)
O2 C3 1.431(5)
O3 C4 1.435(4)
O3 Si2 1.671(2)
O4 C5 1.410(4)
O4 C6 1.420(4)
O5 C7 1.437(4)
O5 Si3 1.683(2)
O6 C8 1.404(4)
O6 C9 1.426(4)
Si1 C10 1.872(3)
Si1 C11 1.872(3)
Si1 Si4 2.3821(12)
Si2 C12 1.875(3)
Si2 C13 1.876(3)
Si2 Si4 2.3770(13)
Si3 C15 1.872(3)
Si3 C14 1.874(3)
Si3 Si4 2.3813(12)
Si4 B1 2.167(4)
C1 C2 1.487(5)
C1 H1A 0.9900
C1 H1B 0.9900
C2 H2A 0.9900
C2 H2B 0.9900
C3 H3A 0.9800
C3 H3B 0.9800
C3 H3C 0.9800
C4 C5 1.504(5)
C4 H4A 0.9900
C4 H4B 0.9900
C5 H5A 0.9900
C5 H5B 0.9900
C6 H6A 0.9800
C6 H6B 0.9800
C6 H6C 0.9800
C7 C8 1.494(5)
C7 H7A 0.9900
C7 H7B 0.9900
C8 H8A 0.9900
C8 H8B 0.9900
C9 H9A 0.9800
C9 H9B 0.9800
C9 H9C 0.9800
C10 H10A 0.9800
C10 H10B 0.9800
C10 H10C 0.9800
C11 H11A 0.9800
C11 H11B 0.9800
C11 H11C 0.9800
C12 H12A 0.9800
C12 H12B 0.9800
C12 H12C 0.9800
C13 H13A 0.9800
C13 H13B 0.9800
C13 H13C 0.9800
C14 H14A 0.9800
C14 H14B 0.9800
C14 H14C 0.9800
C15 H15A 0.9800
C15 H15B 0.9800
C15 H15C 0.9800
C16 C17 1.384(4)
C16 C21 1.395(4)
C16 B1 1.645(5)
C17 F1 1.362(3)
C17 C18 1.380(5)
C18 F2 1.358(3)
C18 C19 1.368(5)
C19 F3 1.343(4)
C19 C20 1.371(4)
C20 F4 1.343(3)
C20 C21 1.375(4)
C21 F5 1.353(3)
C22 C27 1.387(4)
C22 C23 1.388(4)
C22 B1 1.633(5)
C23 F6 1.363(3)
C23 C24 1.365(4)
C24 F7 1.350(3)
C24 C25 1.372(4)
C25 F8 1.344(3)
C25 C26 1.371(4)
C26 F9 1.353(3)
C26 C27 1.376(4)
C27 F10 1.364(3)
C28 C29 1.380(4)
C28 C33 1.396(4)
C28 B1 1.648(4)
C29 F15 1.358(3)
C29 C30 1.391(4)
C30 F14 1.349(4)
C30 C31 1.360(5)
C31 F13 1.354(3)
C31 C32 1.369(5)
C32 F12 1.342(4)
C32 C33 1.381(4)
C33 F11 1.361(3)
